data_7128211
loop_
_publ_author_name
'Straub, Mark D.'
'Ouellette, Erik T.'
'Boreen, Michael A.'
'Branson, Jacob A.'
'Ditter, Alex'
'Kilcoyne, A. L. David'
'Lohrey, Trevor D.'
'Marcus, Matthew A.'
'Paley, Maria'
'Ramirez, Jos\'e'
'Shuh, David K.'
'Minasian, Stefan G.'
'Arnold, John'

_publ_section_title
;
 Thorium amidates function as single-source molecular precursors for
 thorium dioxide.
;
_journal_issue 40
_journal_name_full 'Chemical communications (Cambridge, England)'
_journal_page_first 4954
_journal_page_last 4957
_journal_paper_doi 10.1039/d1cc00867f
_journal_volume 57
_journal_year 2021
_chemical_formula_moiety 'C52 H48 F24 N4 O4 Th, C6 H14'
_chemical_formula_sum 'C58 H62 F24 N4 O4 Th'
_chemical_formula_weight 1567.15
_chemical_name_systematic Th(ArFTA)4
_chemical_properties_physical Air-sensitive,Moisture-sensitive,Oxygen-sensitive
_space_group_crystal_system monoclinic
_space_group_IT_number 13
_space_group_name_Hall '-P 2yac'
_space_group_name_H-M_alt 'P 1 2/n 1'
_atom_sites_solution_hydrogens geom
_atom_sites_solution_primary iterative
_atom_sites_solution_secondary difmap
_audit_creation_date 2019-11-21
_audit_creation_method
;
Olex2 1.2
(compiled 2018.05.29 svn.r3508 for OlexSys, GUI svn.r5506)
;
_audit_update_record
;
2020-03-19 deposited with the CCDC.	2021-04-07 downloaded from the CCDC.
;
_cell_angle_alpha 90
_cell_angle_beta 102.024(2)
_cell_angle_gamma 90
_cell_formula_units_Z 2
_cell_length_a 10.7799(2)
_cell_length_b 14.0321(3)
_cell_length_c 22.2223(5)
_cell_measurement_reflns_used 33897
_cell_measurement_temperature 100(2)
_cell_measurement_theta_max 29.7270
_cell_measurement_theta_min 3.2620
_cell_volume 3287.70(12)
_computing_cell_refinement 'CrysAlisPro 1.171.40.63a (Rigaku OD, 2019)'
_computing_data_collection 'CrysAlisPro 1.171.40.63a (Rigaku OD, 2019)'
_computing_data_reduction 'CrysAlisPro 1.171.40.63a (Rigaku OD, 2019)'
_computing_molecular_graphics 'Olex2 (Dolomanov et al., 2009)'
_computing_publication_material 'Olex2 (Dolomanov et al., 2009)'
_computing_structure_refinement 'XL (Sheldrick, 2008)'
_computing_structure_solution 'SHELXT 2014/5 (Sheldrick, 2014)'
_diffrn_ambient_temperature 100(2)
_diffrn_detector 'Hybrid Pixel Array Detector'
_diffrn_detector_area_resol_mean 5.8140
_diffrn_detector_type 'Pilatus 200K'
_diffrn_measured_fraction_theta_full 0.998
_diffrn_measured_fraction_theta_max 0.999
_diffrn_measurement_details
;
List of Runs (angles in degrees, time in seconds):

  # Type    Start    End  Width  t~exp~   \w     \q     \k     \f   Frames
#--------------------------------------------------------------------------
  1  \w    -45.00  21.00   0.50    6.00    --   -2.02 -77.00 -60.00  132
  2  \w    -45.00  21.00   0.50    6.00    --   -2.02 -77.00  60.00  132
  3  \w    -12.00  36.00   0.50    6.00    --    2.33 -99.00 120.00   96
  4  \w    -75.00  15.00   0.50    6.00    --    2.33 -38.00 -30.00  180
  5  \w    -79.00  11.00   0.50    6.00    --   -2.02 -38.00-150.00  180
  6  \w    -71.00  17.00   0.50    6.00    --    2.33 -57.00-180.00  176
;
_diffrn_measurement_device 'four-circle diffractometer'
_diffrn_measurement_device_type 'ROD, Synergy Custom DW system, Pilatus 200K'
_diffrn_measurement_method '\w scans'
_diffrn_orient_matrix_type 'CrysAlisPro convention (1999,Acta A55,543-557)'
_diffrn_orient_matrix_UB_11 -0.0097602000
_diffrn_orient_matrix_UB_12 -0.0442563000
_diffrn_orient_matrix_UB_13 -0.0156986000
_diffrn_orient_matrix_UB_21 -0.0287312000
_diffrn_orient_matrix_UB_22 0.0240565000
_diffrn_orient_matrix_UB_23 -0.0274513000
_diffrn_orient_matrix_UB_31 0.0600496000
_diffrn_orient_matrix_UB_32 0.0043413000
_diffrn_orient_matrix_UB_33 -0.0080432000
_diffrn_radiation_monochromator mirror
_diffrn_radiation_probe x-ray
_diffrn_radiation_type MoK\a
_diffrn_radiation_wavelength 0.71073
_diffrn_reflns_av_R_equivalents 0.0487
_diffrn_reflns_av_unetI/netI 0.0235
_diffrn_reflns_Laue_measured_fraction_full 0.998
_diffrn_reflns_Laue_measured_fraction_max 0.999
_diffrn_reflns_limit_h_max 12
_diffrn_reflns_limit_h_min -13
_diffrn_reflns_limit_k_max 17
_diffrn_reflns_limit_k_min -17
_diffrn_reflns_limit_l_max 27
_diffrn_reflns_limit_l_min -27
_diffrn_reflns_number 48997
_diffrn_reflns_point_group_measured_fraction_full 0.998
_diffrn_reflns_point_group_measured_fraction_max 0.999
_diffrn_reflns_theta_full 25.242
_diffrn_reflns_theta_max 26.372
_diffrn_reflns_theta_min 2.801
_diffrn_source 'Rotating-anode X-ray tube'
_diffrn_source_type 'Rigaku (Mo) X-ray Source'
_exptl_absorpt_coefficient_mu 2.382
_exptl_absorpt_correction_T_max 1.00000
_exptl_absorpt_correction_T_min 0.49061
_exptl_absorpt_correction_type multi-scan
_exptl_absorpt_process_details
;
CrysAlisPro 1.171.40.63a (Rigaku Oxford Diffraction, 2019)
Empirical absorption correction using spherical harmonics,
 implemented in SCALE3 ABSPACK scaling algorithm.
;
_exptl_crystal_colour colourless
_exptl_crystal_colour_primary colourless
_exptl_crystal_density_diffrn 1.583
_exptl_crystal_description block
_exptl_crystal_F_000 1552
_exptl_crystal_recrystallization_method 'Re-crystallisation from solvent: Hexane'
_exptl_crystal_size_max 0.40
_exptl_crystal_size_mid 0.18
_exptl_crystal_size_min 0.18
_refine_diff_density_max 0.973
_refine_diff_density_min -0.418
_refine_diff_density_rms 0.072
_refine_ls_extinction_method none
_refine_ls_goodness_of_fit_ref 1.045
_refine_ls_hydrogen_treatment constr
_refine_ls_matrix_type full
_refine_ls_number_parameters 446
_refine_ls_number_reflns 6726
_refine_ls_number_restraints 0
_refine_ls_restrained_S_all 1.045
_refine_ls_R_factor_all 0.0244
_refine_ls_R_factor_gt 0.0219
_refine_ls_shift/su_max 0.001
_refine_ls_shift/su_mean 0.000
_refine_ls_structure_factor_coef Fsqd
_refine_ls_weighting_details 'w=1/[\s^2^(Fo^2^)+(0.0320P)^2^+1.8207P] where P=(Fo^2^+2Fc^2^)/3'
_refine_ls_weighting_scheme calc
_refine_ls_wR_factor_gt 0.0535
_refine_ls_wR_factor_ref 0.0543
_reflns_Friedel_coverage 0.000
_reflns_number_gt 6324
_reflns_number_total 6726
_reflns_threshold_expression 'I > 2\s(I)'
_cod_data_source_file d1cc00867f2.cif
_cod_data_source_block mds_3_183
_cod_depositor_comments 'Adding full bibliography for 7128209--7128211.cif.'
_cod_database_code 7128211
_shelx_shelxl_version_number 2014/7
_chemical_oxdiff_formula 'Th C80 H80 F24 N4 O4'
_shelx_space_group_comment
;
The symmetry employed for this shelxl refinement is uniquely defined
by the following loop, which should always be used as a source of
symmetry information in preference to the above space-group names.
They are only intended as comments.
;
_diffrn_oxdiff_digest_frames
;
01167b51101fd2a014d3581e8aa5ab9ee70089612ef
;
_reflns_odcompleteness_completeness 99.83
_reflns_odcompleteness_iscentric 1
_reflns_odcompleteness_theta 26.32
_olex2_refinement_description
;
1. Fixed Uiso
 At 1.2 times of:
  All C(H) groups, All C(H,H) groups
 At 1.5 times of:
  All C(H,H,H) groups
2. Others
 Fixed Sof: C30(0.5) H30A(0.5) H30B(0.5) C32(0.5) H32A(0.5) H32B(0.5)
 H32C(0.5) C28(0.5) H28A(0.5) H28B(0.5) C31(0.5) H31A(0.5) H31B(0.5) C29(0.5)
 H29A(0.5) H29B(0.5) C27(0.5) H27A(0.5) H27B(0.5) H27C(0.5)
3.a Secondary CH2 refined with riding coordinates:
 C30(H30A,H30B), C28(H28A,H28B), C31(H31A,H31B), C29(H29A,H29B)
3.b Aromatic/amide H refined with riding coordinates:
 C12(H12), C10(H10), C8(H8), C24(H24), C22(H22), C20(H20)
3.c Idealised Me refined as rotating group:
 C6(H6A,H6B,H6C), C5(H5A,H5B,H5C), C16(H16A,H16B,H16C), C17(H17A,H17B,H17C),
 C18(H18A,H18B,H18C), C4(H4A,H4B,H4C), C32(H32A,H32B,H32C), C27(H27A,H27B,H27C)
;
_olex2_submission_special_instructions 'No special instructions were received'
_oxdiff_exptl_absorpt_empirical_details
;
Empirical correction (ABSPACK) includes:
- Absorption correction using spherical harmonics
- Frame scaling
;
_oxdiff_exptl_absorpt_empirical_full_max 2.300
_oxdiff_exptl_absorpt_empirical_full_min 0.640

loop_
_space_group_symop_operation_xyz
'x, y, z'
'-x+1/2, y, -z+1/2'
'-x, -y, -z'
'x-1/2, -y, z-1/2'

loop_
_atom_site_label
_atom_site_type_symbol
_atom_site_fract_x
_atom_site_fract_y
_atom_site_fract_z
_atom_site_U_iso_or_equiv
_atom_site_adp_type
_atom_site_occupancy
_atom_site_site_symmetry_order
_atom_site_calc_flag
_atom_site_refinement_flags_posn
_atom_site_refinement_flags_adp
_atom_site_refinement_flags_occupancy
_atom_site_disorder_assembly
_atom_site_disorder_group
Th1 Th 0.2500 0.63271(2) 0.2500 0.01811(4) Uani 1 2 d S T P . .
O2 O 0.43636(15) 0.71715(12) 0.29986(8) 0.0280(4) Uani 1 1 d . . . . .
O1 O 0.08345(14) 0.54519(11) 0.28014(7) 0.0243(3) Uani 1 1 d . . . . .
N1 N 0.27363(18) 0.50382(13) 0.33343(9) 0.0232(4) Uani 1 1 d . . . . .
N2 N 0.26448(17) 0.76085(14) 0.33261(9) 0.0246(4) Uani 1 1 d . . . . .
F6 F -0.25833(19) 0.35388(16) 0.44660(11) 0.0672(6) Uani 1 1 d . . . . .
F3 F -0.0487(2) 0.09329(14) 0.35904(12) 0.0750(6) Uani 1 1 d . . . . .
F12 F 0.4334(2) 1.13264(12) 0.34293(12) 0.0747(7) Uani 1 1 d . . . . .
C1 C 0.1526(2) 0.48895(15) 0.32015(10) 0.0208(4) Uani 1 1 d . . . . .
F7 F 0.89701(18) 0.87907(17) 0.47159(13) 0.0747(7) Uani 1 1 d . . . . .
C12 C -0.0004(2) 0.44185(17) 0.38388(11) 0.0266(5) Uani 1 1 d . . . . .
H12 H -0.0004 0.5063 0.3969 0.032 Uiso 1 1 calc R . . . .
F4 F -0.0915(2) 0.4031(2) 0.50621(9) 0.0892(8) Uani 1 1 d . . . . .
C7 C 0.0767(2) 0.41388(16) 0.34472(10) 0.0242(5) Uani 1 1 d . . . . .
C2 C 0.3844(2) 0.77324(16) 0.33445(10) 0.0241(5) Uani 1 1 d . . . . .
F8 F 0.7922(2) 0.8485(2) 0.54009(10) 0.0905(9) Uani 1 1 d . . . . .
F9 F 0.81443(19) 0.74359(15) 0.47469(12) 0.0755(7) Uani 1 1 d . . . . .
F11 F 0.4945(3) 1.14574(15) 0.43961(12) 0.0791(7) Uani 1 1 d . . . . .
F10 F 0.6279(2) 1.15580(15) 0.38292(15) 0.0868(8) Uani 1 1 d . . . . .
F1 F -0.0919(3) 0.14729(16) 0.26675(13) 0.0934(9) Uani 1 1 d . . . . .
C11 C -0.0780(2) 0.37575(18) 0.40426(12) 0.0322(6) Uani 1 1 d . . . . .
C3 C 0.3737(2) 0.45324(17) 0.37809(11) 0.0273(5) Uani 1 1 d . . . . .
C10 C -0.0812(3) 0.2822(2) 0.38472(12) 0.0362(6) Uani 1 1 d . . . . .
H10 H -0.1349 0.2372 0.3986 0.043 Uiso 1 1 calc R . . . .
C19 C 0.4760(2) 0.84341(17) 0.37067(11) 0.0252(5) Uani 1 1 d . . . . .
C6 C 0.4331(3) 0.37860(19) 0.34321(13) 0.0394(6) Uani 1 1 d . . . . .
H6A H 0.3693 0.3306 0.3263 0.059 Uiso 1 1 calc GR . . . .
H6B H 0.5039 0.3479 0.3713 0.059 Uiso 1 1 calc GR . . . .
H6C H 0.4642 0.4093 0.3096 0.059 Uiso 1 1 calc GR . . . .
F2 F 0.1002(3) 0.12467(13) 0.31222(14) 0.0811(8) Uani 1 1 d . . . . .
C8 C 0.0741(2) 0.32010(17) 0.32477(11) 0.0301(5) Uani 1 1 d . . . . .
H8 H 0.1264 0.3005 0.2975 0.036 Uiso 1 1 calc R . . . .
F5 F -0.1957(3) 0.49595(17) 0.44005(14) 0.0918(9) Uani 1 1 d . . . . .
C24 C 0.4568(2) 0.94088(18) 0.36382(11) 0.0292(5) Uani 1 1 d . . . . .
H24 H 0.3820 0.9646 0.3377 0.035 Uiso 1 1 calc R . . . .
C15 C 0.1806(2) 0.80637(18) 0.36897(12) 0.0320(5) Uani 1 1 d . . . . .
C22 C 0.6561(2) 0.9696(2) 0.43366(12) 0.0343(6) Uani 1 1 d . . . . .
H22 H 0.7171 1.0126 0.4557 0.041 Uiso 1 1 calc R . . . .
C23 C 0.5474(2) 1.00380(18) 0.39539(12) 0.0319(5) Uani 1 1 d . . . . .
C9 C -0.0056(3) 0.25480(18) 0.34490(13) 0.0369(6) Uani 1 1 d . . . . .
C5 C 0.3298(3) 0.4072(3) 0.43199(13) 0.0464(7) Uani 1 1 d . . . . .
H5A H 0.2788 0.4529 0.4498 0.070 Uiso 1 1 calc GR . . . .
H5B H 0.4038 0.3883 0.4633 0.070 Uiso 1 1 calc GR . . . .
H5C H 0.2785 0.3509 0.4176 0.070 Uiso 1 1 calc GR . . . .
C16 C 0.0793(3) 0.7313(2) 0.37189(15) 0.0423(7) Uani 1 1 d . . . . .
H16A H 0.0348 0.7150 0.3301 0.064 Uiso 1 1 calc GR . . . .
H16B H 0.0185 0.7567 0.3950 0.064 Uiso 1 1 calc GR . . . .
H16C H 0.1196 0.6741 0.3925 0.064 Uiso 1 1 calc GR . . . .
C17 C 0.2469(3) 0.8323(3) 0.43445(15) 0.0497(8) Uani 1 1 d . . . . .
H17A H 0.2975 0.7779 0.4534 0.075 Uiso 1 1 calc GR . . . .
H17B H 0.1832 0.8482 0.4585 0.075 Uiso 1 1 calc GR . . . .
H17C H 0.3025 0.8872 0.4335 0.075 Uiso 1 1 calc GR . . . .
C20 C 0.5863(2) 0.80900(18) 0.40793(11) 0.0289(5) Uani 1 1 d . . . . .
H20 H 0.6009 0.7423 0.4117 0.035 Uiso 1 1 calc R . . . .
C21 C 0.6752(2) 0.87223(19) 0.43962(12) 0.0328(6) Uani 1 1 d . . . . .
C18 C 0.1156(3) 0.8920(2) 0.33383(19) 0.0544(9) Uani 1 1 d . . . . .
H18A H 0.1783 0.9423 0.3330 0.082 Uiso 1 1 calc GR . . . .
H18B H 0.0495 0.9158 0.3542 0.082 Uiso 1 1 calc GR . . . .
H18C H 0.0773 0.8729 0.2916 0.082 Uiso 1 1 calc GR . . . .
C4 C 0.4721(3) 0.5296(2) 0.40257(14) 0.0423(7) Uani 1 1 d . . . . .
H4A H 0.5039 0.5575 0.3683 0.064 Uiso 1 1 calc GR . . . .
H4B H 0.5427 0.5008 0.4319 0.064 Uiso 1 1 calc GR . . . .
H4C H 0.4330 0.5795 0.4233 0.064 Uiso 1 1 calc GR . . . .
C14 C -0.1564(3) 0.4067(2) 0.44835(14) 0.0447(7) Uani 1 1 d . . . . .
C26 C 0.5255(3) 1.1090(2) 0.38970(15) 0.0459(7) Uani 1 1 d . . . . .
C25 C 0.7940(3) 0.8356(2) 0.48133(14) 0.0457(7) Uani 1 1 d . . . . .
C13 C -0.0112(4) 0.1550(2) 0.32106(18) 0.0548(9) Uani 1 1 d . . . . .
C30 C -0.2389(5) 0.7474(5) 0.2329(3) 0.0412(14) Uani 0.5 1 d . . . A -1
H30A H -0.1505 0.7509 0.2269 0.049 Uiso 0.5 1 calc R . . A -1
H30B H -0.2957 0.7543 0.1920 0.049 Uiso 0.5 1 calc R . . A -1
C32 C -0.257(2) 0.9261(5) 0.2591(9) 0.053(3) Uani 0.5 1 d . . . A -1
H32A H -0.2200 0.9344 0.2229 0.080 Uiso 0.5 1 calc GR . . A -1
H32B H -0.2059 0.9598 0.2942 0.080 Uiso 0.5 1 calc GR . . A -1
H32C H -0.3437 0.9521 0.2505 0.080 Uiso 0.5 1 calc GR . . A -1
C28 C -0.2608(6) 0.5678(5) 0.2830(3) 0.0478(15) Uani 0.5 1 d . . . A -1
H28A H -0.3430 0.5645 0.2961 0.057 Uiso 0.5 1 calc R . . A -1
H28B H -0.1952 0.5716 0.3214 0.057 Uiso 0.5 1 calc R . . A -1
C31 C -0.2614(6) 0.8303(5) 0.2727(3) 0.0503(15) Uani 0.5 1 d . . . A -1
H31A H -0.3465 0.8193 0.2817 0.060 Uiso 0.5 1 calc R . . A -1
H31B H -0.2002 0.8217 0.3123 0.060 Uiso 0.5 1 calc R . . A -1
C29 C -0.2600(17) 0.6492(4) 0.2582(8) 0.040(3) Uani 0.5 1 d . . . A -1
H29A H -0.3333 0.6715 0.2749 0.048 Uiso 0.5 1 calc R . . A -1
H29B H -0.3004 0.6246 0.2170 0.048 Uiso 0.5 1 calc R . . A -1
C27 C -0.244(4) 0.4706(5) 0.2572(15) 0.059(5) Uani 0.5 1 d . . . A -1
H27A H -0.3087 0.4606 0.2197 0.089 Uiso 0.5 1 calc GR . . A -1
H27B H -0.2527 0.4219 0.2876 0.089 Uiso 0.5 1 calc GR . . A -1
H27C H -0.1595 0.4661 0.2475 0.089 Uiso 0.5 1 calc GR . . A -1

loop_
_atom_site_aniso_label
_atom_site_aniso_U_11
_atom_site_aniso_U_22
_atom_site_aniso_U_33
_atom_site_aniso_U_23
_atom_site_aniso_U_13
_atom_site_aniso_U_12
Th1 0.01667(6) 0.01475(6) 0.02200(6) 0.000 0.00194(4) 0.000
O2 0.0215(8) 0.0270(9) 0.0357(9) -0.0103(7) 0.0066(7) -0.0021(6)
O1 0.0191(7) 0.0230(8) 0.0294(8) 0.0057(6) 0.0018(6) 0.0016(6)
N1 0.0244(9) 0.0199(9) 0.0236(9) 0.0017(7) 0.0007(7) 0.0013(7)
N2 0.0218(9) 0.0209(9) 0.0312(10) -0.0059(8) 0.0057(8) -0.0006(7)
F6 0.0450(11) 0.0852(16) 0.0786(15) -0.0099(11) 0.0290(10) -0.0265(10)
F3 0.1017(17) 0.0256(9) 0.1035(17) 0.0075(10) 0.0347(14) -0.0165(10)
F12 0.0903(17) 0.0243(9) 0.0913(17) 0.0040(9) -0.0229(14) -0.0085(9)
C1 0.0236(10) 0.0169(10) 0.0217(10) 0.0000(8) 0.0042(8) -0.0001(8)
F7 0.0280(9) 0.0804(16) 0.1075(19) 0.0158(13) -0.0046(10) -0.0108(9)
C12 0.0254(11) 0.0261(12) 0.0262(11) 0.0024(9) 0.0008(9) -0.0040(9)
F4 0.0638(13) 0.168(3) 0.0376(11) -0.0181(14) 0.0159(10) -0.0228(16)
C7 0.0235(11) 0.0224(12) 0.0236(11) 0.0052(9) -0.0019(9) -0.0019(9)
C2 0.0250(11) 0.0201(11) 0.0259(11) -0.0013(9) 0.0026(9) -0.0010(9)
F8 0.0642(14) 0.155(3) 0.0416(12) -0.0027(13) -0.0146(10) 0.0300(15)
F9 0.0494(11) 0.0548(13) 0.1033(17) 0.0079(12) -0.0278(11) 0.0039(9)
F11 0.113(2) 0.0436(12) 0.0830(16) -0.0217(11) 0.0252(15) 0.0128(12)
F10 0.0675(14) 0.0320(10) 0.162(3) 0.0020(13) 0.0253(16) -0.0220(10)
F1 0.136(2) 0.0468(13) 0.0818(17) -0.0210(11) -0.0126(16) -0.0268(14)
C11 0.0290(12) 0.0378(15) 0.0274(12) 0.0064(10) 0.0001(10) -0.0083(10)
C3 0.0248(11) 0.0257(12) 0.0275(12) 0.0038(9) -0.0036(9) 0.0026(9)
C10 0.0353(13) 0.0352(14) 0.0342(13) 0.0109(11) -0.0016(11) -0.0129(11)
C19 0.0252(11) 0.0248(12) 0.0265(11) -0.0046(9) 0.0072(9) -0.0046(9)
C6 0.0425(15) 0.0323(15) 0.0376(14) 0.0011(11) -0.0050(12) 0.0135(11)
F2 0.0999(19) 0.0254(10) 0.130(2) -0.0089(11) 0.0504(17) -0.0027(10)
C8 0.0345(13) 0.0217(12) 0.0326(13) 0.0026(10) 0.0034(10) -0.0007(10)
F5 0.113(2) 0.0618(14) 0.131(2) 0.0093(14) 0.0950(19) 0.0124(13)
C24 0.0298(12) 0.0268(12) 0.0301(12) -0.0041(10) 0.0045(10) -0.0034(10)
C15 0.0263(12) 0.0276(13) 0.0446(15) -0.0118(11) 0.0136(11) -0.0002(10)
C22 0.0339(13) 0.0375(14) 0.0304(13) -0.0095(11) 0.0043(10) -0.0156(11)
C23 0.0375(13) 0.0251(12) 0.0335(13) -0.0066(10) 0.0083(11) -0.0089(10)
C9 0.0447(15) 0.0239(13) 0.0375(14) 0.0036(10) -0.0018(12) -0.0063(11)
C5 0.0381(15) 0.064(2) 0.0321(14) 0.0167(14) -0.0051(11) 0.0030(14)
C16 0.0328(14) 0.0408(16) 0.0587(18) -0.0169(13) 0.0215(13) -0.0076(12)
C17 0.0472(17) 0.062(2) 0.0462(17) -0.0260(15) 0.0236(14) -0.0188(15)
C20 0.0270(12) 0.0263(12) 0.0326(13) -0.0013(10) 0.0045(10) -0.0041(9)
C21 0.0280(12) 0.0397(15) 0.0288(12) -0.0039(10) 0.0019(10) -0.0068(10)
C18 0.0426(16) 0.0331(15) 0.093(3) -0.0011(16) 0.0255(17) 0.0151(13)
C4 0.0325(14) 0.0343(14) 0.0498(17) 0.0013(12) -0.0154(12) -0.0001(11)
C14 0.0409(15) 0.0538(19) 0.0426(16) 0.0021(14) 0.0158(12) -0.0117(14)
C26 0.0484(17) 0.0300(14) 0.0551(18) -0.0083(13) 0.0013(14) -0.0103(13)
C25 0.0322(14) 0.0544(18) 0.0443(17) -0.0012(14) -0.0060(12) -0.0051(13)
C13 0.071(2) 0.0273(15) 0.065(2) -0.0007(14) 0.0103(18) -0.0136(15)
C30 0.021(3) 0.064(4) 0.039(4) 0.002(2) 0.007(2) -0.003(3)
C32 0.034(5) 0.062(4) 0.068(11) -0.008(4) 0.021(6) -0.001(4)
C28 0.032(3) 0.057(4) 0.049(3) 0.012(3) -0.004(2) -0.004(3)
C31 0.028(3) 0.058(4) 0.064(4) 0.000(3) 0.008(3) 0.001(3)
C29 0.015(5) 0.064(3) 0.042(9) -0.002(3) 0.005(4) 0.001(3)
C27 0.043(6) 0.061(3) 0.058(14) 0.011(6) -0.027(10) -0.008(6)

loop_
_atom_type_symbol
_atom_type_description
_atom_type_scat_dispersion_real
_atom_type_scat_dispersion_imag
_atom_type_scat_source
C C 0.0033 0.0016 'International Tables Vol C Tables 4.2.6.8 and 6.1.1.4'
H H 0.0000 0.0000 'International Tables Vol C Tables 4.2.6.8 and 6.1.1.4'
F F 0.0171 0.0103 'International Tables Vol C Tables 4.2.6.8 and 6.1.1.4'
N N 0.0061 0.0033 'International Tables Vol C Tables 4.2.6.8 and 6.1.1.4'
O O 0.0106 0.0060 'International Tables Vol C Tables 4.2.6.8 and 6.1.1.4'
Th Th -7.2400 8.8979 'International Tables Vol C Tables 4.2.6.8 and 6.1.1.4'

loop_
_geom_angle_atom_site_label_1
_geom_angle_atom_site_label_2
_geom_angle_atom_site_label_3
_geom_angle
_geom_angle_site_symmetry_1
_geom_angle_site_symmetry_3
_geom_angle_publ_flag
O2 Th1 O2 120.72(8) 2 . ?
O2 Th1 N1 129.09(6) 2 . ?
O2 Th1 N1 93.84(6) . . ?
O2 Th1 N1 129.09(6) . 2 ?
O2 Th1 N1 93.84(6) 2 2 ?
O2 Th1 N2 84.49(6) 2 . ?
O2 Th1 N2 53.06(6) 2 2 ?
O2 Th1 N2 53.05(6) . . ?
O2 Th1 N2 84.49(6) . 2 ?
O2 Th1 C1 117.49(6) . . ?
O2 Th1 C1 103.39(6) . 2 ?
O2 Th1 C1 117.49(6) 2 2 ?
O2 Th1 C1 103.39(6) 2 . ?
O2 Th1 C2 102.78(6) 2 . ?
O2 Th1 C2 102.78(6) . 2 ?
O2 Th1 C2 26.48(6) 2 2 ?
O2 Th1 C2 26.48(6) . . ?
O1 Th1 O2 77.09(5) 2 . ?
O1 Th1 O2 137.14(6) 2 2 ?
O1 Th1 O2 137.13(6) . . ?
O1 Th1 O2 77.09(5) . 2 ?
O1 Th1 O1 117.97(8) 2 . ?
O1 Th1 N1 53.18(5) 2 2 ?
O1 Th1 N1 82.68(6) . 2 ?
O1 Th1 N1 53.18(5) . . ?
O1 Th1 N1 82.68(6) 2 . ?
O1 Th1 N2 95.61(6) 2 2 ?
O1 Th1 N2 128.95(5) . 2 ?
O1 Th1 N2 95.60(6) . . ?
O1 Th1 N2 128.95(5) 2 . ?
O1 Th1 C1 26.55(6) 2 2 ?
O1 Th1 C1 26.55(6) . . ?
O1 Th1 C1 99.92(6) . 2 ?
O1 Th1 C1 99.92(6) 2 . ?
O1 Th1 C2 103.22(6) 2 . ?
O1 Th1 C2 118.26(6) 2 2 ?
O1 Th1 C2 103.22(6) . 2 ?
O1 Th1 C2 118.26(6) . . ?
N1 Th1 N1 90.30(8) 2 . ?
N1 Th1 C1 84.54(6) . 2 ?
N1 Th1 C1 84.54(6) 2 . ?
N1 Th1 C1 26.71(6) . . ?
N1 Th1 C1 26.71(6) 2 2 ?
N1 Th1 C2 155.53(6) 2 . ?
N1 Th1 C2 92.91(6) . . ?
N1 Th1 C2 155.54(6) . 2 ?
N1 Th1 C2 92.91(6) 2 2 ?
N2 Th1 N1 89.70(6) 2 2 ?
N2 Th1 N1 177.85(6) . 2 ?
N2 Th1 N1 89.70(6) . . ?
N2 Th1 N1 177.84(6) 2 . ?
N2 Th1 N2 90.37(9) . 2 ?
N2 Th1 C1 155.39(6) 2 . ?
N2 Th1 C1 94.51(6) 2 2 ?
N2 Th1 C1 94.52(6) . . ?
N2 Th1 C1 155.39(6) . 2 ?
N2 Th1 C2 86.20(6) 2 . ?
N2 Th1 C2 26.60(6) 2 2 ?
N2 Th1 C2 86.20(6) . 2 ?
N2 Th1 C2 26.60(6) . . ?
C1 Th1 C1 91.01(9) . 2 ?
C1 Th1 C2 129.70(6) . 2 ?
C1 Th1 C2 108.43(6) 2 2 ?
C1 Th1 C2 108.43(6) . . ?
C1 Th1 C2 129.70(6) 2 . ?
C2 Th1 C2 94.11(9) 2 . ?
C2 O2 Th1 98.58(13) . . ?
C1 O1 Th1 98.45(12) . . ?
C1 N1 Th1 90.30(13) . . ?
C1 N1 C3 129.3(2) . . ?
C3 N1 Th1 140.26(14) . . ?
C2 N2 Th1 91.63(14) . . ?
C2 N2 C15 130.1(2) . . ?
C15 N2 Th1 138.20(14) . . ?
O1 C1 Th1 55.00(10) . . ?
O1 C1 C7 113.30(18) . . ?
N1 C1 Th1 62.99(12) . . ?
N1 C1 O1 117.7(2) . . ?
N1 C1 C7 129.0(2) . . ?
C7 C1 Th1 167.08(15) . . ?
C7 C12 H12 120.0 . . ?
C7 C12 C11 120.0(2) . . ?
C11 C12 H12 120.0 . . ?
C12 C7 C1 118.3(2) . . ?
C12 C7 C8 119.8(2) . . ?
C8 C7 C1 121.6(2) . . ?
O2 C2 Th1 54.93(11) . . ?
O2 C2 C19 113.29(19) . . ?
N2 C2 Th1 61.77(12) . . ?
N2 C2 O2 116.6(2) . . ?
N2 C2 C19 130.1(2) . . ?
C19 C2 Th1 167.77(16) . . ?
C12 C11 C14 119.0(2) . . ?
C10 C11 C12 120.7(3) . . ?
C10 C11 C14 120.3(2) . . ?
N1 C3 C6 108.21(19) . . ?
N1 C3 C5 115.3(2) . . ?
N1 C3 C4 104.89(19) . . ?
C6 C3 C4 109.3(2) . . ?
C5 C3 C6 110.0(2) . . ?
C5 C3 C4 108.9(2) . . ?
C11 C10 H10 120.4 . . ?
C9 C10 C11 119.2(2) . . ?
C9 C10 H10 120.4 . . ?
C24 C19 C2 121.3(2) . . ?
C20 C19 C2 118.5(2) . . ?
C20 C19 C24 119.9(2) . . ?
C3 C6 H6A 109.5 . . ?
C3 C6 H6B 109.5 . . ?
C3 C6 H6C 109.5 . . ?
H6A C6 H6B 109.5 . . ?
H6A C6 H6C 109.5 . . ?
H6B C6 H6C 109.5 . . ?
C7 C8 H8 120.2 . . ?
C7 C8 C9 119.6(2) . . ?
C9 C8 H8 120.2 . . ?
C19 C24 H24 120.1 . . ?
C19 C24 C23 119.8(2) . . ?
C23 C24 H24 120.1 . . ?
N2 C15 C16 104.45(19) . . ?
N2 C15 C17 114.0(2) . . ?
N2 C15 C18 109.2(2) . . ?
C17 C15 C16 108.7(2) . . ?
C18 C15 C16 108.0(2) . . ?
C18 C15 C17 112.1(3) . . ?
C23 C22 H22 120.3 . . ?
C23 C22 C21 119.4(2) . . ?
C21 C22 H22 120.3 . . ?
C24 C23 C26 120.1(2) . . ?
C22 C23 C24 120.4(2) . . ?
C22 C23 C26 119.5(2) . . ?
C10 C9 C8 120.7(2) . . ?
C10 C9 C13 120.3(3) . . ?
C8 C9 C13 119.0(3) . . ?
C3 C5 H5A 109.5 . . ?
C3 C5 H5B 109.5 . . ?
C3 C5 H5C 109.5 . . ?
H5A C5 H5B 109.5 . . ?
H5A C5 H5C 109.5 . . ?
H5B C5 H5C 109.5 . . ?
C15 C16 H16A 109.5 . . ?
C15 C16 H16B 109.5 . . ?
C15 C16 H16C 109.5 . . ?
H16A C16 H16B 109.5 . . ?
H16A C16 H16C 109.5 . . ?
H16B C16 H16C 109.5 . . ?
C15 C17 H17A 109.5 . . ?
C15 C17 H17B 109.5 . . ?
C15 C17 H17C 109.5 . . ?
H17A C17 H17B 109.5 . . ?
H17A C17 H17C 109.5 . . ?
H17B C17 H17C 109.5 . . ?
C19 C20 H20 120.1 . . ?
C21 C20 C19 119.8(2) . . ?
C21 C20 H20 120.1 . . ?
C22 C21 C20 120.7(2) . . ?
C22 C21 C25 119.1(2) . . ?
C20 C21 C25 120.2(2) . . ?
C15 C18 H18A 109.5 . . ?
C15 C18 H18B 109.5 . . ?
C15 C18 H18C 109.5 . . ?
H18A C18 H18B 109.5 . . ?
H18A C18 H18C 109.5 . . ?
H18B C18 H18C 109.5 . . ?
C3 C4 H4A 109.5 . . ?
C3 C4 H4B 109.5 . . ?
C3 C4 H4C 109.5 . . ?
H4A C4 H4B 109.5 . . ?
H4A C4 H4C 109.5 . . ?
H4B C4 H4C 109.5 . . ?
F6 C14 F4 105.9(3) . . ?
F6 C14 C11 113.6(3) . . ?
F6 C14 F5 106.7(3) . . ?
F4 C14 C11 111.7(3) . . ?
F5 C14 F4 105.0(3) . . ?
F5 C14 C11 113.2(2) . . ?
F12 C26 F11 106.3(3) . . ?
F12 C26 C23 113.2(2) . . ?
F11 C26 C23 112.0(3) . . ?
F10 C26 F12 107.1(3) . . ?
F10 C26 F11 105.3(3) . . ?
F10 C26 C23 112.3(3) . . ?
F7 C25 C21 112.2(3) . . ?
F8 C25 F7 106.5(3) . . ?
F8 C25 F9 106.3(3) . . ?
F8 C25 C21 112.0(3) . . ?
F9 C25 F7 105.5(3) . . ?
F9 C25 C21 113.8(2) . . ?
F3 C13 F1 107.1(3) . . ?
F3 C13 C9 112.4(3) . . ?
F1 C13 C9 111.5(3) . . ?
F2 C13 F3 106.8(3) . . ?
F2 C13 F1 106.2(3) . . ?
F2 C13 C9 112.5(3) . . ?
H30A C30 H30B 107.5 . . ?
C31 C30 H30A 108.5 . . ?
C31 C30 H30B 108.5 . . ?
C31 C30 C29 115.1(6) . . ?
C29 C30 H30A 108.5 . . ?
C29 C30 H30B 108.5 . . ?
H32A C32 H32B 109.5 . . ?
H32A C32 H32C 109.5 . . ?
H32B C32 H32C 109.5 . . ?
C31 C32 H32A 109.5 . . ?
C31 C32 H32B 109.5 . . ?
C31 C32 H32C 109.5 . . ?
H28A C28 H28B 105.8 . . ?
C29 C28 H28A 104.9 . . ?
C29 C28 H28B 104.9 . . ?
C29 C28 C27 129.7(14) . . ?
C27 C28 H28A 104.9 . . ?
C27 C28 H28B 104.9 . . ?
C30 C31 H31A 105.5 . . ?
C30 C31 H31B 105.5 . . ?
C32 C31 C30 127.2(8) . . ?
C32 C31 H31A 105.5 . . ?
C32 C31 H31B 105.5 . . ?
H31A C31 H31B 106.1 . . ?
C30 C29 H29A 92.6 . . ?
C30 C29 H29B 92.6 . . ?
C28 C29 C30 171.7(17) . . ?
C28 C29 H29A 92.6 . . ?
C28 C29 H29B 92.6 . . ?
H29A C29 H29B 103.0 . . ?
C28 C27 H27A 109.5 . . ?
C28 C27 H27B 109.5 . . ?
C28 C27 H27C 109.5 . . ?
H27A C27 H27B 109.5 . . ?
H27A C27 H27C 109.5 . . ?
H27B C27 H27C 109.5 . . ?

loop_
_geom_bond_atom_site_label_1
_geom_bond_atom_site_label_2
_geom_bond_distance
_geom_bond_site_symmetry_2
_geom_bond_publ_flag
Th1 O2 2.3957(15) 2 ?
Th1 O2 2.3957(15) . ?
Th1 O1 2.3836(15) 2 ?
Th1 O1 2.3836(15) . ?
Th1 N1 2.5644(19) 2 ?
Th1 N1 2.5645(19) . ?
Th1 N2 2.5510(19) . ?
Th1 N2 2.5510(19) 2 ?
Th1 C1 2.878(2) . ?
Th1 C1 2.878(2) 2 ?
Th1 C2 2.894(2) 2 ?
Th1 C2 2.894(2) . ?
O2 C2 1.305(3) . ?
O1 C1 1.301(3) . ?
N1 C1 1.294(3) . ?
N1 C3 1.485(3) . ?
N2 C2 1.297(3) . ?
N2 C15 1.478(3) . ?
F6 C14 1.319(3) . ?
F3 C13 1.330(4) . ?
F12 C26 1.321(4) . ?
C1 C7 1.504(3) . ?
F7 C25 1.324(4) . ?
C12 H12 0.9500 . ?
C12 C7 1.380(3) . ?
C12 C11 1.387(3) . ?
F4 C14 1.331(4) . ?
C7 C8 1.387(3) . ?
C2 C19 1.504(3) . ?
F8 C25 1.322(4) . ?
F9 C25 1.323(4) . ?
F11 C26 1.328(4) . ?
F10 C26 1.319(4) . ?
F1 C13 1.337(4) . ?
C11 C10 1.381(4) . ?
C11 C14 1.486(4) . ?
C3 C6 1.521(4) . ?
C3 C5 1.520(4) . ?
C3 C4 1.526(3) . ?
C10 H10 0.9500 . ?
C10 C9 1.376(4) . ?
C19 C24 1.387(3) . ?
C19 C20 1.386(3) . ?
C6 H6A 0.9800 . ?
C6 H6B 0.9800 . ?
C6 H6C 0.9800 . ?
F2 C13 1.327(5) . ?
C8 H8 0.9500 . ?
C8 C9 1.392(4) . ?
F5 C14 1.323(4) . ?
C24 H24 0.9500 . ?
C24 C23 1.393(3) . ?
C15 C16 1.528(4) . ?
C15 C17 1.525(4) . ?
C15 C18 1.521(4) . ?
C22 H22 0.9500 . ?
C22 C23 1.382(4) . ?
C22 C21 1.385(4) . ?
C23 C26 1.496(4) . ?
C9 C13 1.494(4) . ?
C5 H5A 0.9800 . ?
C5 H5B 0.9800 . ?
C5 H5C 0.9800 . ?
C16 H16A 0.9800 . ?
C16 H16B 0.9800 . ?
C16 H16C 0.9800 . ?
C17 H17A 0.9800 . ?
C17 H17B 0.9800 . ?
C17 H17C 0.9800 . ?
C20 H20 0.9500 . ?
C20 C21 1.385(3) . ?
C21 C25 1.507(4) . ?
C18 H18A 0.9800 . ?
C18 H18B 0.9800 . ?
C18 H18C 0.9800 . ?
C4 H4A 0.9800 . ?
C4 H4B 0.9800 . ?
C4 H4C 0.9800 . ?
C30 H30A 0.9900 . ?
C30 H30B 0.9900 . ?
C30 C31 1.512(8) . ?
C30 C29 1.523(9) . ?
C32 H32A 0.9800 . ?
C32 H32B 0.9800 . ?
C32 H32C 0.9800 . ?
C32 C31 1.381(10) . ?
C28 H28A 0.9900 . ?
C28 H28B 0.9900 . ?
C28 C29 1.269(10) . ?
C28 C27 1.503(18) . ?
C31 H31A 0.9900 . ?
C31 H31B 0.9900 . ?
C29 H29A 0.9900 . ?
C29 H29B 0.9900 . ?
C27 H27A 0.9800 . ?
C27 H27B 0.9800 . ?
C27 H27C 0.9800 . ?

loop_
_geom_torsion_atom_site_label_1
_geom_torsion_atom_site_label_2
_geom_torsion_atom_site_label_3
_geom_torsion_atom_site_label_4
_geom_torsion
_geom_torsion_site_symmetry_1
_geom_torsion_site_symmetry_2
_geom_torsion_site_symmetry_3
_geom_torsion_site_symmetry_4
_geom_torsion_publ_flag
Th1 O2 C2 N2 3.7(2) . . . . ?
Th1 O2 C2 C19 -176.24(16) . . . . ?
Th1 O1 C1 N1 6.2(2) . . . . ?
Th1 O1 C1 C7 -173.73(15) . . . . ?
Th1 N1 C1 O1 -5.7(2) . . . . ?
Th1 N1 C1 C7 174.2(2) . . . . ?
Th1 N1 C3 C6 -77.2(3) . . . . ?
Th1 N1 C3 C5 159.1(2) . . . . ?
Th1 N1 C3 C4 39.3(3) . . . . ?
Th1 N2 C2 O2 -3.4(2) . . . . ?
Th1 N2 C2 C19 176.5(2) . . . . ?
Th1 N2 C15 C16 26.4(3) . . . . ?
Th1 N2 C15 C17 144.8(2) . . . . ?
Th1 N2 C15 C18 -89.0(3) . . . . ?
Th1 C1 C7 C12 -94.6(7) . . . . ?
Th1 C1 C7 C8 79.6(7) . . . . ?
Th1 C2 C19 C24 105.7(7) . . . . ?
Th1 C2 C19 C20 -69.3(8) . . . . ?
O2 C2 C19 C24 120.4(2) . . . . ?
O2 C2 C19 C20 -54.7(3) . . . . ?
O1 C1 C7 C12 -71.0(3) . . . . ?
O1 C1 C7 C8 103.2(2) . . . . ?
N1 C1 C7 C12 109.1(3) . . . . ?
N1 C1 C7 C8 -76.7(3) . . . . ?
N2 C2 C19 C24 -59.5(4) . . . . ?
N2 C2 C19 C20 125.5(3) . . . . ?
C1 N1 C3 C6 96.7(3) . . . . ?
C1 N1 C3 C5 -26.9(4) . . . . ?
C1 N1 C3 C4 -146.7(2) . . . . ?
C1 C7 C8 C9 -174.7(2) . . . . ?
C12 C7 C8 C9 -0.5(3) . . . . ?
C12 C11 C10 C9 0.4(4) . . . . ?
C12 C11 C14 F6 155.2(3) . . . . ?
C12 C11 C14 F4 -85.1(3) . . . . ?
C12 C11 C14 F5 33.2(4) . . . . ?
C7 C12 C11 C10 -1.4(4) . . . . ?
C7 C12 C11 C14 177.6(2) . . . . ?
C7 C8 C9 C10 -0.5(4) . . . . ?
C7 C8 C9 C13 177.6(3) . . . . ?
C2 N2 C15 C16 -150.9(3) . . . . ?
C2 N2 C15 C17 -32.4(4) . . . . ?
C2 N2 C15 C18 93.8(3) . . . . ?
C2 C19 C24 C23 -176.2(2) . . . . ?
C2 C19 C20 C21 177.1(2) . . . . ?
C11 C12 C7 C1 175.8(2) . . . . ?
C11 C12 C7 C8 1.5(3) . . . . ?
C11 C10 C9 C8 0.5(4) . . . . ?
C11 C10 C9 C13 -177.5(3) . . . . ?
C3 N1 C1 Th1 -176.1(3) . . . . ?
C3 N1 C1 O1 178.1(2) . . . . ?
C3 N1 C1 C7 -1.9(4) . . . . ?
C10 C11 C14 F6 -25.8(4) . . . . ?
C10 C11 C14 F4 93.9(3) . . . . ?
C10 C11 C14 F5 -147.8(3) . . . . ?
C10 C9 C13 F3 -26.1(4) . . . . ?
C10 C9 C13 F1 94.1(4) . . . . ?
C10 C9 C13 F2 -146.7(3) . . . . ?
C19 C24 C23 C22 -0.3(4) . . . . ?
C19 C24 C23 C26 -178.2(3) . . . . ?
C19 C20 C21 C22 -1.1(4) . . . . ?
C19 C20 C21 C25 178.7(2) . . . . ?
C8 C9 C13 F3 155.8(3) . . . . ?
C8 C9 C13 F1 -84.0(4) . . . . ?
C8 C9 C13 F2 35.2(4) . . . . ?
C24 C19 C20 C21 1.9(4) . . . . ?
C24 C23 C26 F12 -15.3(4) . . . . ?
C24 C23 C26 F11 104.9(3) . . . . ?
C24 C23 C26 F10 -136.7(3) . . . . ?
C15 N2 C2 Th1 178.2(3) . . . . ?
C15 N2 C2 O2 174.8(2) . . . . ?
C15 N2 C2 C19 -5.4(4) . . . . ?
C22 C23 C26 F12 166.8(3) . . . . ?
C22 C23 C26 F11 -73.0(4) . . . . ?
C22 C23 C26 F10 45.3(4) . . . . ?
C22 C21 C25 F7 -48.1(4) . . . . ?
C22 C21 C25 F8 71.6(4) . . . . ?
C22 C21 C25 F9 -167.7(3) . . . . ?
C23 C22 C21 C20 -0.3(4) . . . . ?
C23 C22 C21 C25 179.9(3) . . . . ?
C20 C19 C24 C23 -1.2(4) . . . . ?
C20 C21 C25 F7 132.1(3) . . . . ?
C20 C21 C25 F8 -108.2(3) . . . . ?
C20 C21 C25 F9 12.5(4) . . . . ?
C21 C22 C23 C24 1.0(4) . . . . ?
C21 C22 C23 C26 179.0(3) . . . . ?
C14 C11 C10 C9 -178.6(3) . . . . ?
C29 C30 C31 C32 -175.4(16) . . . . ?
